data_7037187
loop_
_publ_author_name
'Courtemanche, Marc-Andr\'e'
'Rochette, \'Etienne'
'L\'egar\'e, Marc-Andr\'e'
'Bi, Wenhua'
'Fontaine, Fr\'ed\'eric-Georges'

_publ_section_title
;
 Reversible hydrogen activation by a bulky haloborane based FLP system.
;
_journal_issue 14
_journal_name_full 'Dalton transactions (Cambridge, England : 2003)'
_journal_page_first 6129
_journal_page_last 6135
_journal_paper_doi 10.1039/c5dt03916a
_journal_volume 45
_journal_year 2016
_chemical_formula_moiety 'C30 H44 B Cl N2'
_chemical_formula_sum 'C30 H44 B Cl N2'
_chemical_formula_weight 478.93
_space_group_crystal_system orthorhombic
_space_group_IT_number 56
_space_group_name_Hall '-P 2ab 2ac'
_space_group_name_H-M_alt 'P c c n'
_symmetry_space_group_name_Hall '-P 2ab 2ac'
_symmetry_space_group_name_H-M 'P c c n'
_atom_sites_solution_hydrogens geom
_audit_creation_method SHELXL-2014/6
_audit_update_record
;
2015-10-06 deposited with the CCDC.
2015-11-09 downloaded from the CCDC.
;
_cell_angle_alpha 90
_cell_angle_beta 90
_cell_angle_gamma 90
_cell_formula_units_Z 4
_cell_length_a 23.1183(12)
_cell_length_b 7.8422(4)
_cell_length_c 15.1217(8)
_cell_measurement_reflns_used 9991
_cell_measurement_temperature 150(2)
_cell_measurement_theta_max 28.3
_cell_measurement_theta_min 2.7
_cell_volume 2741.5(2)
_computing_cell_refinement 'SAINT v8.34A (Bruker, 2013)'
_computing_data_collection 'SMART APEX II (Bruker, 2014)'
_computing_data_reduction 'SAINT v8.34A'
_computing_molecular_graphics 'SHELXTL (Bruker, 2013)'
_computing_publication_material SHELXTL
_computing_structure_refinement 'SHELXL-2014/6 (Sheldrick, 2014)'
_computing_structure_solution 'SHELXS-2014/6 (Sheldrick, 2014)'
_diffrn_ambient_temperature 150(2)
_diffrn_measured_fraction_theta_full 1.000
_diffrn_measured_fraction_theta_max 1.000
_diffrn_measurement_device_type 'Bruker APEX II CCD area detector'
_diffrn_measurement_method '\w scans'
_diffrn_radiation_type MoK\a
_diffrn_radiation_wavelength 0.71073
_diffrn_reflns_av_R_equivalents 0.0293
_diffrn_reflns_av_unetI/netI 0.0153
_diffrn_reflns_Laue_measured_fraction_full 1.000
_diffrn_reflns_Laue_measured_fraction_max 1.000
_diffrn_reflns_limit_h_max 30
_diffrn_reflns_limit_h_min -30
_diffrn_reflns_limit_k_max 10
_diffrn_reflns_limit_k_min -10
_diffrn_reflns_limit_l_max 20
_diffrn_reflns_limit_l_min -20
_diffrn_reflns_number 28520
_diffrn_reflns_point_group_measured_fraction_full 1.000
_diffrn_reflns_point_group_measured_fraction_max 1.000
_diffrn_reflns_theta_full 25.242
_diffrn_reflns_theta_max 28.260
_diffrn_reflns_theta_min 1.762
_diffrn_source 'Fine focused sealed X-Ray tube'
_exptl_absorpt_coefficient_mu 0.160
_exptl_absorpt_correction_T_max 0.959
_exptl_absorpt_correction_T_min 0.906
_exptl_absorpt_correction_type multi-scan
_exptl_absorpt_process_details 'SADABS-2014/6 (Bruker,2014)'
_exptl_crystal_colour 'Pale green'
_exptl_crystal_density_diffrn 1.160
_exptl_crystal_description plate
_exptl_crystal_F_000 1040
_exptl_crystal_size_max 0.620
_exptl_crystal_size_mid 0.540
_exptl_crystal_size_min 0.260
_refine_diff_density_max 0.362
_refine_diff_density_min -0.516
_refine_diff_density_rms 0.043
_refine_ls_extinction_method none
_refine_ls_goodness_of_fit_ref 1.029
_refine_ls_hydrogen_treatment constr
_refine_ls_matrix_type full
_refine_ls_number_parameters 159
_refine_ls_number_reflns 3406
_refine_ls_number_restraints 0
_refine_ls_restrained_S_all 1.029
_refine_ls_R_factor_all 0.0481
_refine_ls_R_factor_gt 0.0405
_refine_ls_shift/su_max 0.001
_refine_ls_shift/su_mean 0.000
_refine_ls_structure_factor_coef Fsqd
_refine_ls_weighting_details 'w=1/[\s^2^(Fo^2^)+(0.0572P)^2^+1.2166P] where P=(Fo^2^+2Fc^2^)/3'
_refine_ls_weighting_scheme calc
_refine_ls_wR_factor_gt 0.1064
_refine_ls_wR_factor_ref 0.1129
_reflns_Friedel_coverage 0.000
_reflns_number_gt 2900
_reflns_number_total 3406
_reflns_threshold_expression 'I > 2\s(I)'
_cod_data_source_file c5dt03916a2.cif
_cod_data_source_block MA1030
_cod_depositor_comments 'Adding full bibliography for 7037185--7037187.cif.'
_cod_database_code 7037187
_shelx_space_group_comment
;
The symmetry employed for this shelxl refinement is uniquely defined
by the following loop, which should always be used as a source of
symmetry information in preference to the above space-group names.
They are only intended as comments.
;
_shelx_estimated_absorpt_t_min 0.907
_shelx_estimated_absorpt_t_max 0.960
_shelxl_version_number 2014/6

loop_
_space_group_symop_operation_xyz
'x, y, z'
'-x+1/2, -y+1/2, z'
'x+1/2, -y, -z+1/2'
'-x, y+1/2, -z+1/2'
'-x, -y, -z'
'x-1/2, y-1/2, -z'
'-x-1/2, y, z-1/2'
'x, -y-1/2, z-1/2'

loop_
_atom_site_label
_atom_site_type_symbol
_atom_site_fract_x
_atom_site_fract_y
_atom_site_fract_z
_atom_site_U_iso_or_equiv
_atom_site_adp_type
_atom_site_occupancy
_atom_site_site_symmetry_order
_atom_site_calc_flag
_atom_site_refinement_flags_posn
_atom_site_refinement_flags_adp
_atom_site_refinement_flags_occupancy
Cl1 Cl 0.7500 0.2500 0.17268(3) 0.04222(17) Uani 1 2 d S T P
B1 B 0.7500 0.2500 0.05596(12) 0.0214(4) Uani 1 2 d S T P
C1 C 0.71004(5) 0.37614(15) 0.00311(7) 0.0194(2) Uani 1 1 d . . .
C2 C 0.73324(5) 0.44178(18) -0.07592(8) 0.0268(3) Uani 1 1 d . . .
H2 H 0.7713 0.4092 -0.0926 0.032 Uiso 1 1 calc R U .
C3 C 0.70283(6) 0.55214(18) -0.13042(9) 0.0307(3) Uani 1 1 d . . .
H3 H 0.7204 0.5978 -0.1821 0.037 Uiso 1 1 calc R U .
C4 C 0.64658(6) 0.59475(17) -0.10842(9) 0.0295(3) Uani 1 1 d . . .
H4 H 0.6247 0.6673 -0.1461 0.035 Uiso 1 1 calc R U .
C5 C 0.62211(5) 0.53172(16) -0.03156(8) 0.0236(3) Uani 1 1 d . . .
H5 H 0.5833 0.5608 -0.0177 0.028 Uiso 1 1 calc R U .
C6 C 0.65307(5) 0.42627(14) 0.02628(7) 0.0165(2) Uani 1 1 d . . .
N1 N 0.62822(4) 0.37228(12) 0.10840(6) 0.0161(2) Uani 1 1 d . . .
C7 C 0.61585(7) 0.08437(17) 0.04619(9) 0.0330(3) Uani 1 1 d . . .
H7A H 0.6171 0.1266 -0.0148 0.050 Uiso 1 1 calc R U .
H7B H 0.5922 -0.0192 0.0487 0.050 Uiso 1 1 calc R U .
H7C H 0.6552 0.0583 0.0661 0.050 Uiso 1 1 calc R U .
C8 C 0.52763(6) 0.2569(2) 0.07127(10) 0.0366(3) Uani 1 1 d . . .
H8A H 0.5072 0.3323 0.1125 0.055 Uiso 1 1 calc R U .
H8B H 0.5065 0.1492 0.0658 0.055 Uiso 1 1 calc R U .
H8C H 0.5301 0.3119 0.0132 0.055 Uiso 1 1 calc R U .
C9 C 0.58933(5) 0.22130(15) 0.10649(8) 0.0224(2) Uani 1 1 d . . .
C10 C 0.58639(6) 0.14751(17) 0.20056(9) 0.0292(3) Uani 1 1 d . . .
H10A H 0.5560 0.0586 0.2024 0.035 Uiso 1 1 calc R U .
H10B H 0.6238 0.0919 0.2143 0.035 Uiso 1 1 calc R U .
C11 C 0.57355(6) 0.27980(18) 0.27154(9) 0.0305(3) Uani 1 1 d . . .
H11A H 0.5343 0.3271 0.2626 0.037 Uiso 1 1 calc R U .
H11B H 0.5748 0.2255 0.3306 0.037 Uiso 1 1 calc R U .
C12 C 0.61793(5) 0.42214(17) 0.26688(8) 0.0257(3) Uani 1 1 d . . .
H12A H 0.6567 0.3749 0.2802 0.031 Uiso 1 1 calc R U .
H12B H 0.6088 0.5085 0.3125 0.031 Uiso 1 1 calc R U .
C13 C 0.61948(5) 0.50895(15) 0.17576(8) 0.0200(2) Uani 1 1 d . . .
C14 C 0.67120(6) 0.63149(17) 0.17308(9) 0.0302(3) Uani 1 1 d . . .
H14A H 0.7072 0.5663 0.1778 0.045 Uiso 1 1 calc R U .
H14B H 0.6685 0.7118 0.2226 0.045 Uiso 1 1 calc R U .
H14C H 0.6709 0.6947 0.1172 0.045 Uiso 1 1 calc R U .
C15 C 0.56467(6) 0.62015(18) 0.16518(10) 0.0316(3) Uani 1 1 d . . .
H15A H 0.5651 0.6755 0.1071 0.047 Uiso 1 1 calc R U .
H15B H 0.5639 0.7073 0.2116 0.047 Uiso 1 1 calc R U .
H15C H 0.5302 0.5481 0.1702 0.047 Uiso 1 1 calc R U .

loop_
_atom_site_aniso_label
_atom_site_aniso_U_11
_atom_site_aniso_U_22
_atom_site_aniso_U_33
_atom_site_aniso_U_23
_atom_site_aniso_U_13
_atom_site_aniso_U_12
Cl1 0.0321(3) 0.0789(4) 0.0157(2) 0.000 0.000 0.0333(3)
B1 0.0169(8) 0.0305(10) 0.0167(8) 0.000 0.000 0.0063(7)
C1 0.0185(5) 0.0235(5) 0.0162(5) -0.0007(4) -0.0004(4) 0.0042(4)
C2 0.0234(6) 0.0353(7) 0.0216(6) 0.0037(5) 0.0045(4) 0.0060(5)
C3 0.0344(7) 0.0354(7) 0.0223(6) 0.0094(5) 0.0058(5) 0.0037(6)
C4 0.0336(7) 0.0303(7) 0.0248(6) 0.0097(5) -0.0010(5) 0.0090(5)
C5 0.0210(5) 0.0254(6) 0.0243(6) 0.0046(5) -0.0006(4) 0.0068(4)
C6 0.0171(5) 0.0167(5) 0.0156(5) 0.0001(4) -0.0010(4) 0.0016(4)
N1 0.0155(4) 0.0169(4) 0.0160(4) -0.0009(3) 0.0006(3) 0.0004(3)
C7 0.0475(8) 0.0201(6) 0.0316(7) -0.0044(5) -0.0012(6) -0.0056(6)
C8 0.0236(6) 0.0446(8) 0.0415(8) 0.0031(6) -0.0094(6) -0.0110(6)
C9 0.0235(6) 0.0208(6) 0.0231(6) 0.0017(4) -0.0029(4) -0.0047(4)
C10 0.0340(7) 0.0258(6) 0.0277(6) 0.0070(5) 0.0024(5) -0.0053(5)
C11 0.0312(6) 0.0357(7) 0.0246(6) 0.0061(5) 0.0067(5) -0.0018(5)
C12 0.0252(6) 0.0327(6) 0.0193(6) -0.0028(5) 0.0033(4) 0.0017(5)
C13 0.0182(5) 0.0207(5) 0.0213(6) -0.0037(4) 0.0033(4) 0.0016(4)
C14 0.0325(7) 0.0286(6) 0.0294(6) -0.0106(5) 0.0059(5) -0.0093(5)
C15 0.0298(7) 0.0280(6) 0.0371(7) -0.0011(5) 0.0066(5) 0.0113(5)

loop_
_atom_type_symbol
_atom_type_description
_atom_type_scat_dispersion_real
_atom_type_scat_dispersion_imag
_atom_type_scat_source
C C 0.0033 0.0016 'International Tables Vol C Tables 4.2.6.8 and 6.1.1.4'
H H 0.0000 0.0000 'International Tables Vol C Tables 4.2.6.8 and 6.1.1.4'
B B 0.0013 0.0007 'International Tables Vol C Tables 4.2.6.8 and 6.1.1.4'
N N 0.0061 0.0033 'International Tables Vol C Tables 4.2.6.8 and 6.1.1.4'
Cl Cl 0.1484 0.1585 'International Tables Vol C Tables 4.2.6.8 and 6.1.1.4'

loop_
_geom_angle_atom_site_label_1
_geom_angle_atom_site_label_2
_geom_angle_atom_site_label_3
_geom_angle
_geom_angle_site_symmetry_1
_geom_angle_site_symmetry_3
C1 B1 C1 118.88(14) . 2_655
C1 B1 Cl1 120.56(7) . .
C1 B1 Cl1 120.56(7) 2_655 .
C2 C1 C6 117.53(10) . .
C2 C1 B1 115.97(10) . .
C6 C1 B1 126.48(10) . .
C3 C2 C1 122.66(11) . .
C3 C2 H2 118.7 . .
C1 C2 H2 118.7 . .
C4 C3 C2 118.98(12) . .
C4 C3 H3 120.5 . .
C2 C3 H3 120.5 . .
C3 C4 C5 120.00(12) . .
C3 C4 H4 120.0 . .
C5 C4 H4 120.0 . .
C4 C5 C6 121.77(11) . .
C4 C5 H5 119.1 . .
C6 C5 H5 119.1 . .
C5 C6 C1 118.95(10) . .
C5 C6 N1 120.73(10) . .
C1 C6 N1 120.31(9) . .
C6 N1 C9 117.46(9) . .
C6 N1 C13 115.71(9) . .
C9 N1 C13 120.21(9) . .
C9 C7 H7A 109.5 . .
C9 C7 H7B 109.5 . .
H7A C7 H7B 109.5 . .
C9 C7 H7C 109.5 . .
H7A C7 H7C 109.5 . .
H7B C7 H7C 109.5 . .
C9 C8 H8A 109.5 . .
C9 C8 H8B 109.5 . .
H8A C8 H8B 109.5 . .
C9 C8 H8C 109.5 . .
H8A C8 H8C 109.5 . .
H8B C8 H8C 109.5 . .
N1 C9 C7 109.08(10) . .
N1 C9 C10 107.97(10) . .
C7 C9 C10 107.69(10) . .
N1 C9 C8 114.84(10) . .
C7 C9 C8 106.83(11) . .
C10 C9 C8 110.21(11) . .
C11 C10 C9 113.87(10) . .
C11 C10 H10A 108.8 . .
C9 C10 H10A 108.8 . .
C11 C10 H10B 108.8 . .
C9 C10 H10B 108.8 . .
H10A C10 H10B 107.7 . .
C12 C11 C10 109.68(10) . .
C12 C11 H11A 109.7 . .
C10 C11 H11A 109.7 . .
C12 C11 H11B 109.7 . .
C10 C11 H11B 109.7 . .
H11A C11 H11B 108.2 . .
C11 C12 C13 112.53(10) . .
C11 C12 H12A 109.1 . .
C13 C12 H12A 109.1 . .
C11 C12 H12B 109.1 . .
C13 C12 H12B 109.1 . .
H12A C12 H12B 107.8 . .
N1 C13 C14 109.04(9) . .
N1 C13 C12 107.27(9) . .
C14 C13 C12 108.61(10) . .
N1 C13 C15 116.44(10) . .
C14 C13 C15 106.41(10) . .
C12 C13 C15 108.87(10) . .
C13 C14 H14A 109.5 . .
C13 C14 H14B 109.5 . .
H14A C14 H14B 109.5 . .
C13 C14 H14C 109.5 . .
H14A C14 H14C 109.5 . .
H14B C14 H14C 109.5 . .
C13 C15 H15A 109.5 . .
C13 C15 H15B 109.5 . .
H15A C15 H15B 109.5 . .
C13 C15 H15C 109.5 . .
H15A C15 H15C 109.5 . .
H15B C15 H15C 109.5 . .

loop_
_geom_bond_atom_site_label_1
_geom_bond_atom_site_label_2
_geom_bond_distance
_geom_bond_site_symmetry_2
Cl1 B1 1.7651(19) .
B1 C1 1.5719(14) .
B1 C1 1.5719(14) 2_655
C1 C2 1.4074(16) .
C1 C6 1.4183(15) .
C2 C3 1.3866(18) .
C2 H2 0.9500 .
C3 C4 1.3832(19) .
C3 H3 0.9500 .
C4 C5 1.3840(17) .
C4 H4 0.9500 .
C5 C6 1.4004(15) .
C5 H5 0.9500 .
C6 N1 1.4323(14) .
N1 C9 1.4869(14) .
N1 C13 1.4924(14) .
C7 C9 1.5363(18) .
C7 H7A 0.9800 .
C7 H7B 0.9800 .
C7 H7C 0.9800 .
C8 C9 1.5480(18) .
C8 H8A 0.9800 .
C8 H8B 0.9800 .
C8 H8C 0.9800 .
C9 C10 1.5372(17) .
C10 C11 1.5220(19) .
C10 H10A 0.9900 .
C10 H10B 0.9900 .
C11 C12 1.5177(18) .
C11 H11A 0.9900 .
C11 H11B 0.9900 .
C12 C13 1.5373(17) .
C12 H12A 0.9900 .
C12 H12B 0.9900 .
C13 C14 1.5346(17) .
C13 C15 1.5464(17) .
C14 H14A 0.9800 .
C14 H14B 0.9800 .
C14 H14C 0.9800 .
C15 H15A 0.9800 .
C15 H15B 0.9800 .
C15 H15C 0.9800 .

loop_
_geom_torsion_atom_site_label_1
_geom_torsion_atom_site_label_2
_geom_torsion_atom_site_label_3
_geom_torsion_atom_site_label_4
_geom_torsion
_geom_torsion_site_symmetry_1
C1 B1 C1 C2 -35.98(9) 2_655
Cl1 B1 C1 C2 144.02(9) .
C1 B1 C1 C6 142.51(13) 2_655
Cl1 B1 C1 C6 -37.49(13) .
C6 C1 C2 C3 0.26(19) .
B1 C1 C2 C3 178.89(12) .
C1 C2 C3 C4 -2.6(2) .
C2 C3 C4 C5 2.0(2) .
C3 C4 C5 C6 0.8(2) .
C4 C5 C6 C1 -3.16(18) .
C4 C5 C6 N1 175.63(12) .
C2 C1 C6 C5 2.55(17) .
B1 C1 C6 C5 -175.91(10) .
C2 C1 C6 N1 -176.24(11) .
B1 C1 C6 N1 5.29(17) .
C5 C6 N1 C9 83.48(13) .
C1 C6 N1 C9 -97.74(12) .
C5 C6 N1 C13 -68.11(14) .
C1 C6 N1 C13 110.67(12) .
C6 N1 C9 C7 42.46(13) .
C13 N1 C9 C7 -167.28(10) .
C6 N1 C9 C10 159.21(10) .
C13 N1 C9 C10 -50.53(13) .
C6 N1 C9 C8 -77.39(13) .
C13 N1 C9 C8 72.87(14) .
N1 C9 C10 C11 49.63(14) .
C7 C9 C10 C11 167.29(11) .
C8 C9 C10 C11 -76.53(14) .
C9 C10 C11 C12 -55.64(15) .
C10 C11 C12 C13 57.78(14) .
C6 N1 C13 C14 -38.99(13) .
C9 N1 C13 C14 170.26(10) .
C6 N1 C13 C12 -156.43(9) .
C9 N1 C13 C12 52.82(12) .
C6 N1 C13 C15 81.38(12) .
C9 N1 C13 C15 -69.38(13) .
C11 C12 C13 N1 -53.98(13) .
C11 C12 C13 C14 -171.70(10) .
C11 C12 C13 C15 72.82(13) .
